data_4325360
loop_
_publ_author_name
'Kibong Kim'
'Shin Hei Choi'
'June Jeon'
'Hyosun Lee'
'Jung Oh Huh'
'Jaeduk Yoo'
'Jong Taek Kim'
'Chang-Hee Lee'
'Yoon Sup Lee'
'David G. Churchill'

_publ_section_title
;
 Control of On-Off or Off-On Fluorescent and Optical [Cu2+] and [Hg2+]
 Responses via Formal Me/H Substitution in Fully Characterized Thienyl
 "Scorpionate"-like BODIPY Systems
;
_journal_name_full 'Inorganic Chemistry'
_journal_page_first 5351
_journal_page_last 5360
_journal_paper_doi 10.1021/ic101681h
_journal_volume 50
_journal_year 2011
_chemical_formula_sum 'C27 H19 B S3 n2'
_chemical_formula_weight 478.43
_chemical_name_systematic
;
 ?
;
_space_group_IT_number 14
_symmetry_cell_setting monoclinic
_symmetry_space_group_name_Hall '-P 2yn'
_symmetry_space_group_name_H-M 'P 1 21/n 1'
_atom_sites_solution_hydrogens geom
_atom_sites_solution_primary direct
_atom_sites_solution_secondary difmap
_audit_creation_method SHELXL-97
_cell_angle_alpha 90.00
_cell_angle_beta 95.135(5)
_cell_angle_gamma 90.00
_cell_formula_units_Z 4
_cell_length_a 8.5287(6)
_cell_length_b 9.1106(7)
_cell_length_c 30.020(2)
_cell_measurement_temperature 296(2)
_cell_volume 2323.2(3)
_computing_structure_refinement 'SHELXL-97 (Sheldrick, 2008)'
_diffrn_ambient_temperature 296(2)
_diffrn_measured_fraction_theta_full 0.990
_diffrn_measured_fraction_theta_max 0.990
_diffrn_radiation_monochromator graphite
_diffrn_radiation_source 'fine-focus sealed tube'
_diffrn_radiation_type MoK\a
_diffrn_radiation_wavelength 0.71073
_diffrn_reflns_av_R_equivalents 0.0675
_diffrn_reflns_av_sigmaI/netI 0.0658
_diffrn_reflns_limit_h_max 8
_diffrn_reflns_limit_h_min -9
_diffrn_reflns_limit_k_max 9
_diffrn_reflns_limit_k_min -8
_diffrn_reflns_limit_l_max 31
_diffrn_reflns_limit_l_min -31
_diffrn_reflns_number 13759
_diffrn_reflns_theta_full 22.22
_diffrn_reflns_theta_max 22.22
_diffrn_reflns_theta_min 2.34
_exptl_absorpt_coefficient_mu 0.338
_exptl_crystal_density_diffrn 1.368
_exptl_crystal_F_000 992
_refine_diff_density_max 1.573
_refine_diff_density_min -0.972
_refine_diff_density_rms 0.107
_refine_ls_extinction_coef 0.002(2)
_refine_ls_extinction_expression Fc^*^=kFc[1+0.001xFc^2^\l^3^/sin(2\q)]^-1/4^
_refine_ls_extinction_method SHELXL
_refine_ls_goodness_of_fit_ref 1.050
_refine_ls_hydrogen_treatment mixed
_refine_ls_matrix_type full
_refine_ls_number_parameters 299
_refine_ls_number_reflns 2908
_refine_ls_number_restraints 0
_refine_ls_restrained_S_all 1.050
_refine_ls_R_factor_all 0.1377
_refine_ls_R_factor_gt 0.0905
_refine_ls_shift/su_max 3.324
_refine_ls_shift/su_mean 0.014
_refine_ls_structure_factor_coef Fsqd
_refine_ls_weighting_details 'calc w=1/[\s^2^(Fo^2^)+(0.1904P)^2^+5.1795P] where P=(Fo^2^+2Fc^2^)/3'
_refine_ls_weighting_scheme calc
_refine_ls_wR_factor_gt 0.2603
_refine_ls_wR_factor_ref 0.3012
_reflns_number_gt 1912
_reflns_number_total 2908
_reflns_threshold_expression >2\s(I)
_cod_data_source_file ic101681h_si_003.cif
_cod_data_source_block chu04-01
_cod_original_formula_sum 'C27 H19 B n2 S3'
_cod_database_code 4325360

loop_
_symmetry_equiv_pos_as_xyz
'x, y, z'
'-x+1/2, y+1/2, -z+1/2'
'-x, -y, -z'
'x-1/2, -y-1/2, z-1/2'

loop_
_atom_site_label
_atom_site_type_symbol
_atom_site_fract_x
_atom_site_fract_y
_atom_site_fract_z
_atom_site_U_iso_or_equiv
_atom_site_adp_type
_atom_site_occupancy
_atom_site_symmetry_multiplicity
_atom_site_calc_flag
_atom_site_refinement_flags
B1 B 0.6050(11) 0.2936(9) 0.1160(3) 0.037(2) Uani 1 1 d .
N1 n 0.4329(7) 0.2391(7) 0.12395(19) 0.0374(16) Uani 1 1 d .
N2 n 0.5916(7) 0.4663(6) 0.11729(19) 0.0370(16) Uani 1 1 d .
S3 S 0.9085(3) 0.6912(3) 0.05349(8) 0.0630(9) Uani 1 1 d .
S2 S 0.7504(3) 0.0641(2) 0.17456(8) 0.0598(9) Uani 1 1 d .
C1 C 0.3704(10) 0.1055(9) 0.1139(3) 0.048(2) Uani 1 1 d .
H1 H 0.4165 0.0337 0.0973 0.058 Uiso 1 1 calc R
C2 C 0.2262(11) 0.0913(10) 0.1322(3) 0.056(2) Uani 1 1 d .
H2 H 0.1606 0.0096 0.1303 0.067 Uiso 1 1 calc R
C3 C 0.1997(10) 0.2219(9) 0.1537(3) 0.047(2) Uani 1 1 d .
H3 H 0.1122 0.2444 0.1688 0.056 Uiso 1 1 calc R
C4 C 0.3290(9) 0.3148(8) 0.1485(2) 0.036(2) Uani 1 1 d .
C5 C 0.3521(9) 0.4627(8) 0.1575(2) 0.037(2) Uani 1 1 d .
C6 C 0.4753(9) 0.5388(8) 0.1408(2) 0.038(2) Uani 1 1 d .
C7 C 0.5132(10) 0.6896(9) 0.1421(3) 0.047(2) Uani 1 1 d .
H7 H 0.4582 0.7627 0.1557 0.056 Uiso 1 1 calc R
C8 C 0.6453(10) 0.7101(8) 0.1198(3) 0.045(2) Uani 1 1 d .
H8 H 0.6944 0.7993 0.1153 0.055 Uiso 1 1 calc R
C9 C 0.6933(9) 0.5711(8) 0.1050(2) 0.039(2) Uani 1 1 d .
C10 C 0.6420(9) 0.2313(9) 0.0681(2) 0.041(2) Uani 1 1 d .
C14 C 0.7217(9) 0.2461(8) 0.1596(2) 0.0342(19) Uani 1 1 d .
C15 C 0.7966(8) 0.3339(8) 0.1925(2) 0.0341(19) Uani 1 1 d .
H15 H 0.7957 0.4360 0.1916 0.041 Uiso 1 1 calc R
C16 C 0.8744(10) 0.2515(10) 0.2275(3) 0.049(2) Uani 1 1 d .
H16 H 0.9316 0.2944 0.2519 0.059 Uiso 1 1 calc R
C17 C 0.8587(11) 0.1063(11) 0.2226(3) 0.058(2) Uani 1 1 d .
H17 H 0.9020 0.0375 0.2430 0.069 Uiso 1 1 calc R
C18 C 1.0717(11) 0.5959(12) 0.0436(3) 0.065(3) Uani 1 1 d .
H18 H 1.1510 0.6321 0.0273 0.078 Uiso 1 1 calc R
C19 C 1.0734(11) 0.4596(11) 0.0623(3) 0.057(3) Uani 1 1 d .
H19 H 1.1542 0.3923 0.0600 0.069 Uiso 1 1 calc R
C20 C 0.9413(9) 0.4313(9) 0.0852(2) 0.041(2) Uani 1 1 d .
H20 H 0.9256 0.3437 0.1001 0.049 Uiso 1 1 calc R
C21 C 0.8362(10) 0.5469(9) 0.0834(2) 0.041(2) Uani 1 1 d .
C22 C 0.2365(9) 0.5445(9) 0.1833(2) 0.040(2) Uani 1 1 d .
C23 C 0.2106(10) 0.4994(10) 0.2260(3) 0.048(2) Uani 1 1 d .
H23 H 0.2655 0.4194 0.2388 0.058 Uiso 1 1 calc R
C24 C 0.1053(12) 0.5713(11) 0.2493(3) 0.061(3) Uani 1 1 d .
H24 H 0.0914 0.5424 0.2784 0.073 Uiso 1 1 calc R
C25 C 0.0195(11) 0.6855(11) 0.2306(4) 0.066(3) Uani 1 1 d .
H25 H -0.0554 0.7319 0.2464 0.079 Uiso 1 1 calc R
C26 C 0.0443(11) 0.7311(10) 0.1886(3) 0.061(3) Uani 1 1 d .
H26 H -0.0129 0.8101 0.1761 0.073 Uiso 1 1 calc R
C27 C 0.1528(10) 0.6622(9) 0.1645(3) 0.048(2) Uani 1 1 d .
H27 H 0.1694 0.6945 0.1359 0.057 Uiso 1 1 calc R
S1 S 0.5375(5) 0.2929(4) 0.02189(11) 0.1079(13) Uani 1 1 d .
C11 C 0.7541(6) 0.0934(5) 0.05922(16) 0.0035(13) Uani 1 1 d .
H11 H 0.8202 0.0374 0.0788 0.004 Uiso 1 1 calc R
C13 C 0.6165(13) 0.1786(12) -0.0117(3) 0.066(3) Uani 1 1 d .
H13 H 0.5918 0.1808 -0.0425 0.079 Uiso 1 1 calc R
C12 C 0.7171(14) 0.0833(11) 0.0075(4) 0.075(3) Uani 1 1 d .
H12 H 0.7643 0.0125 -0.0091 0.090 Uiso 1 1 calc R

loop_
_atom_site_aniso_label
_atom_site_aniso_U_11
_atom_site_aniso_U_22
_atom_site_aniso_U_33
_atom_site_aniso_U_23
_atom_site_aniso_U_13
_atom_site_aniso_U_12
B1 0.039(6) 0.025(5) 0.048(5) -0.004(4) 0.010(4) 0.008(4)
N1 0.035(4) 0.032(4) 0.046(4) -0.009(3) 0.006(3) -0.002(3)
N2 0.043(4) 0.031(4) 0.038(3) -0.001(3) 0.006(3) -0.001(3)
S3 0.0751(19) 0.0539(16) 0.0615(15) 0.0136(12) 0.0141(13) -0.0105(13)
S2 0.0802(19) 0.0365(14) 0.0607(15) -0.0002(10) -0.0057(13) 0.0087(12)
C1 0.047(6) 0.039(5) 0.058(5) -0.004(4) 0.006(4) -0.006(4)
C2 0.052(6) 0.045(6) 0.071(6) 0.001(5) 0.006(5) -0.007(5)
C3 0.044(6) 0.048(5) 0.050(5) 0.008(4) 0.013(4) -0.003(4)
C4 0.036(5) 0.039(5) 0.033(4) 0.006(3) 0.001(4) 0.005(4)
C5 0.040(5) 0.035(5) 0.034(4) 0.000(3) 0.001(4) 0.010(4)
C6 0.038(5) 0.036(5) 0.040(4) -0.001(4) 0.006(4) 0.012(4)
C7 0.052(6) 0.035(5) 0.051(5) -0.008(4) -0.001(4) 0.007(4)
C8 0.056(6) 0.028(5) 0.053(5) 0.000(4) 0.008(4) -0.006(4)
C9 0.043(5) 0.035(5) 0.038(4) 0.002(4) 0.000(4) -0.004(4)
C10 0.043(5) 0.042(5) 0.037(4) 0.005(4) 0.001(4) -0.014(4)
C14 0.037(5) 0.027(4) 0.039(4) 0.004(3) 0.007(4) 0.007(4)
C15 0.028(5) 0.038(4) 0.036(4) 0.004(4) 0.005(4) -0.004(4)
C16 0.047(6) 0.061(6) 0.039(5) -0.001(4) 0.001(4) -0.008(5)
C17 0.060(6) 0.061(7) 0.053(5) 0.008(5) 0.009(5) 0.009(5)
C18 0.057(6) 0.084(8) 0.057(6) 0.008(5) 0.022(5) -0.017(5)
C19 0.051(6) 0.072(7) 0.049(5) -0.009(5) 0.008(5) 0.004(5)
C20 0.041(5) 0.045(5) 0.038(4) 0.002(4) 0.010(4) -0.004(4)
C21 0.046(5) 0.041(5) 0.038(4) -0.006(4) 0.007(4) -0.009(4)
C22 0.033(5) 0.040(5) 0.045(5) -0.013(4) -0.001(4) -0.001(4)
C23 0.048(6) 0.052(5) 0.046(5) -0.006(4) 0.008(4) 0.006(4)
C24 0.070(7) 0.059(6) 0.055(6) -0.015(5) 0.015(5) -0.016(6)
C25 0.054(7) 0.058(7) 0.092(8) -0.033(6) 0.040(6) -0.014(5)
C26 0.053(6) 0.046(6) 0.082(7) -0.017(5) 0.001(5) 0.008(5)
C27 0.044(6) 0.044(5) 0.054(5) -0.010(4) -0.001(4) 0.009(4)
S1 0.123(3) 0.114(3) 0.086(2) -0.0076(19) 0.009(2) -0.015(2)
C11 0.012(3) 0.000(3) 0.000(2) -0.009(2) 0.011(2) -0.002(2)
C13 0.087(8) 0.070(7) 0.042(5) -0.020(5) 0.017(5) -0.024(6)
C12 0.092(9) 0.048(6) 0.091(8) -0.012(6) 0.036(7) -0.004(6)

loop_
_atom_type_symbol
_atom_type_description
_atom_type_scat_dispersion_real
_atom_type_scat_dispersion_imag
_atom_type_scat_source
C C 0.0033 0.0016 'International Tables Vol C Tables 4.2.6.8 and 6.1.1.4'
H H 0.0000 0.0000 'International Tables Vol C Tables 4.2.6.8 and 6.1.1.4'
B B 0.0013 0.0007 'International Tables Vol C Tables 4.2.6.8 and 6.1.1.4'
N N 0.0061 0.0033 'International Tables Vol C Tables 4.2.6.8 and 6.1.1.4'
S S 0.1246 0.1234 'International Tables Vol C Tables 4.2.6.8 and 6.1.1.4'

loop_
_geom_angle_atom_site_label_1
_geom_angle_atom_site_label_2
_geom_angle_atom_site_label_3
_geom_angle
N2 B1 n1 103.8(6)
N2 B1 C10 113.3(6)
N1 B1 C10 106.4(6)
N2 B1 C14 106.6(6)
N1 B1 C14 107.6(6)
C10 B1 C14 118.1(6)
C1 n1 C4 107.9(6)
C1 n1 B1 126.8(6)
C4 n1 B1 124.6(6)
C9 n2 C6 107.2(6)
C9 n2 B1 130.0(6)
C6 n2 B1 121.8(6)
C18 S3 C21 92.2(4)
C17 S2 C14 93.3(4)
N1 C1 C2 109.8(7)
C3 C2 C1 106.9(8)
C2 C3 C4 107.7(7)
C5 C4 n1 120.0(7)
C5 C4 C3 131.5(7)
N1 C4 C3 107.6(7)
C4 C5 C6 121.0(7)
C4 C5 C22 119.6(7)
C6 C5 C22 119.3(7)
C5 C6 C7 130.9(7)
C5 C6 n2 121.9(6)
C7 C6 n2 107.2(6)
C8 C7 C6 108.3(7)
C7 C8 C9 107.7(7)
N2 C9 C8 109.5(6)
N2 C9 C21 126.6(7)
C8 C9 C21 123.8(7)
B1 C10 C11 126.2(6)
B1 C10 S1 119.4(6)
C11 C10 S1 113.7(5)
C15 C14 B1 129.0(6)
C15 C14 S2 108.9(6)
B1 C14 S2 121.7(5)
C14 C15 C16 112.4(7)
C17 C16 C15 114.2(8)
C16 C17 S2 111.2(7)
C19 C18 S3 112.0(7)
C18 C19 C20 113.1(8)
C21 C20 C19 113.0(8)
C20 C21 C9 132.0(7)
C20 C21 S3 109.7(5)
C9 C21 S3 118.0(6)
C27 C22 C23 119.3(7)
C27 C22 C5 120.9(7)
C23 C22 C5 119.8(7)
C24 C23 C22 120.2(9)
C23 C24 C25 120.8(9)
C26 C25 C24 119.5(8)
C25 C26 C27 121.0(9)
C26 C27 C22 119.1(8)
C13 S1 C10 94.6(5)
C12 C11 C10 98.1(6)
C12 C13 S1 115.9(8)
C13 C12 C11 117.7(8)

loop_
_geom_bond_atom_site_label_1
_geom_bond_atom_site_label_2
_geom_bond_distance
B1 n2 1.578(10)
B1 n1 1.587(11)
B1 C10 1.603(11)
B1 C14 1.630(12)
N1 C1 1.352(10)
N1 C4 1.387(9)
N2 C9 1.363(9)
N2 C6 1.430(9)
S3 C18 1.689(10)
S3 C21 1.737(8)
S2 C17 1.685(10)
S2 C14 1.729(7)
C1 C2 1.397(11)
C2 C3 1.381(11)
C3 C4 1.409(11)
C4 C5 1.385(11)
C5 C6 1.389(10)
C5 C22 1.504(10)
C6 C7 1.411(11)
C7 C8 1.373(11)
C8 C9 1.414(11)
C9 C21 1.448(10)
C10 C11 1.616(9)
C10 S1 1.678(8)
C14 C15 1.382(10)
C15 C16 1.409(11)
C16 C17 1.336(12)
C18 C19 1.362(13)
C19 C20 1.395(11)
C20 C21 1.380(11)
C22 C27 1.381(11)
C22 C23 1.384(10)
C23 C24 1.355(12)
C24 C25 1.364(14)
C25 C26 1.361(13)
C26 C27 1.376(11)
S1 C13 1.636(10)
C11 C12 1.558(12)
C13 C12 1.317(14)
